data_7034437
loop_
_publ_author_name
'Hsu, Chen-Yuan'
'Chan, Li-Wei'
'Lee, Gene-Hsiang'
'Peng, Shie-Ming'
'Chiu, Ching-Wen'

_publ_section_title
;
 Triphenylene-based tris-N-heterocyclic stannylenes.
;
_journal_issue 34
_journal_name_full 'Dalton transactions (Cambridge, England : 2003)'
_journal_page_first 15095
_journal_page_last 15098
_journal_paper_doi 10.1039/c5dt00694e
_journal_volume 44
_journal_year 2015
_chemical_formula_sum 'C148 H135 N6 Sn3'
_chemical_formula_weight 2353.69
_chemical_name_systematic 'tris-NHSn 2a'
_chemical_properties_physical 'Air-sensitive, Moisture-sensitive, Oxygen-sensitive'
_space_group_IT_number 2
_symmetry_cell_setting triclinic
_symmetry_space_group_name_Hall '-P 1'
_symmetry_space_group_name_H-M 'P -1'
_atom_sites_solution_hydrogens geom
_atom_sites_solution_primary direct
_atom_sites_solution_secondary difmap
_audit_creation_method SHELXL-97
_audit_update_record
;
2015-02-16 deposited with the CCDC.
2015-03-16 downloaded from the CCDC.
;
_cell_angle_alpha 85.9683(10)
_cell_angle_beta 84.8475(10)
_cell_angle_gamma 88.9623(9)
_cell_formula_units_Z 2
_cell_length_a 10.4902(3)
_cell_length_b 17.8054(4)
_cell_length_c 32.1772(7)
_cell_measurement_reflns_used 54319
_cell_measurement_temperature 150(2)
_cell_measurement_theta_max 25.00
_cell_measurement_theta_min 1.15
_cell_volume 5970.6(3)
_computing_cell_refinement DENZO-SMN
_computing_data_collection 'NONIUS KappaCCD'
_computing_data_reduction DENZO-SMN
_computing_molecular_graphics 'Bruker SHELXTL'
_computing_publication_material 'Bruker SHELXTL'
_computing_structure_refinement 'SHELXL-97 (Sheldrick, 1997)'
_computing_structure_solution 'SHELXS-97 (Sheldrick, 1990)'
_diffrn_ambient_temperature 150(2)
_diffrn_measured_fraction_theta_full 0.989
_diffrn_measured_fraction_theta_max 0.989
_diffrn_measurement_device_type 'NONIUS KappaCCD'
_diffrn_measurement_method '\w scans'
_diffrn_radiation_monochromator graphite
_diffrn_radiation_source 'fine-focus sealed tube'
_diffrn_radiation_type MoK\a
_diffrn_radiation_wavelength 0.71073
_diffrn_reflns_av_R_equivalents 0.0596
_diffrn_reflns_av_sigmaI/netI 0.0730
_diffrn_reflns_limit_h_max 12
_diffrn_reflns_limit_h_min -12
_diffrn_reflns_limit_k_max 21
_diffrn_reflns_limit_k_min -21
_diffrn_reflns_limit_l_max 38
_diffrn_reflns_limit_l_min -34
_diffrn_reflns_number 54319
_diffrn_reflns_theta_full 25.00
_diffrn_reflns_theta_max 25.00
_diffrn_reflns_theta_min 1.15
_exptl_absorpt_coefficient_mu 0.678
_exptl_absorpt_correction_T_max 0.908
_exptl_absorpt_correction_T_min 0.755
_exptl_absorpt_correction_type multi-scan
_exptl_crystal_colour red
_exptl_crystal_density_diffrn 1.309
_exptl_crystal_density_method 'not measured'
_exptl_crystal_description block
_exptl_crystal_F_000 2430
_exptl_crystal_recrystallization_method 'Re-crystallisation from solvent: toluene, hexane'
_exptl_crystal_size_max 0.45
_exptl_crystal_size_mid 0.16
_exptl_crystal_size_min 0.15
_refine_diff_density_max 1.196
_refine_diff_density_min -0.961
_refine_diff_density_rms 0.141
_refine_ls_extinction_method none
_refine_ls_goodness_of_fit_ref 1.019
_refine_ls_hydrogen_treatment mixed
_refine_ls_matrix_type full
_refine_ls_number_parameters 1380
_refine_ls_number_reflns 20824
_refine_ls_number_restraints 332
_refine_ls_restrained_S_all 1.057
_refine_ls_R_factor_all 0.1085
_refine_ls_R_factor_gt 0.0623
_refine_ls_shift/su_max 0.030
_refine_ls_shift/su_mean 0.001
_refine_ls_structure_factor_coef Fsqd
_refine_ls_weighting_details 'calc w=1/[\s^2^(Fo^2^)+(0.1232P)^2^+4.1212P] where P=(Fo^2^+2Fc^2^)/3'
_refine_ls_weighting_scheme calc
_refine_ls_wR_factor_gt 0.1744
_refine_ls_wR_factor_ref 0.2059
_reflns_number_gt 13250
_reflns_number_total 20824
_reflns_threshold_expression >2sigma(I)
_cod_data_source_file c5dt00694e2.cif
_cod_data_source_block ic16333
_cod_depositor_comments
;
The following automatic conversions were performed:

'_symmetry_cell_setting' value 'Triclinic' changed to 'triclinic'
according to
/usr/data/users/saulius/crontab/automatic-downloads/rss-feeds/RSC/lib/dictionaries/cif_core.dic
dictionary named 'cif_core.dic' version 2.4.2 from 2011-04-26.

Automatic conversion script
Id: cif_fix_values 3105 2015-03-04 15:46:00Z robertas 

 Adding full bibliography for 7034437.cif.
;
_cod_original_sg_symbol_H-M P-1
_cod_database_code 7034437

loop_
_symmetry_equiv_pos_as_xyz
'x, y, z'
'-x, -y, -z'

loop_
_atom_site_label
_atom_site_type_symbol
_atom_site_fract_x
_atom_site_fract_y
_atom_site_fract_z
_atom_site_U_iso_or_equiv
_atom_site_adp_type
_atom_site_occupancy
_atom_site_symmetry_multiplicity
_atom_site_calc_flag
_atom_site_refinement_flags
Sn1 Sn 0.09386(5) 0.17031(2) 0.437929(12) 0.04421(15) Uani 1 1 d .
Sn2 Sn -0.15475(5) 0.70498(2) 0.245745(13) 0.04931(16) Uani 1 1 d .
Sn3 Sn 0.11617(6) 0.17047(3) 0.083393(13) 0.05649(18) Uani 1 1 d .
N1 N 0.1211(5) 0.1551(2) 0.37427(13) 0.0350(11) Uani 1 1 d .
N2 N 0.0486(5) 0.2767(2) 0.41187(13) 0.0362(12) Uani 1 1 d .
N3 N -0.0941(5) 0.6206(3) 0.28780(14) 0.0389(12) Uani 1 1 d .
N4 N -0.1316(5) 0.6137(3) 0.20878(13) 0.0390(12) Uani 1 1 d .
N5 N 0.0550(5) 0.2741(3) 0.10392(13) 0.0420(13) Uani 1 1 d .
N6 N 0.1195(5) 0.1515(3) 0.14745(14) 0.0386(12) Uani 1 1 d .
C1 C 0.0901(5) 0.2162(3) 0.34784(16) 0.0313(13) Uani 1 1 d .
C2 C 0.0536(6) 0.2839(3) 0.36820(16) 0.0335(13) Uani 1 1 d .
C3 C 0.0243(6) 0.3473(3) 0.34376(17) 0.0348(14) Uani 1 1 d .
H3 H 0.0030 0.3924 0.3571 0.042 Uiso 1 1 calc R
C4 C 0.0244(6) 0.3486(3) 0.30014(17) 0.0360(14) Uani 1 1 d .
C5 C -0.0053(6) 0.4185(3) 0.27532(16) 0.0331(13) Uani 1 1 d .
C6 C -0.0295(6) 0.4869(3) 0.29391(16) 0.0336(13) Uani 1 1 d .
H6 H -0.0190 0.4890 0.3228 0.040 Uiso 1 1 calc R
C7 C -0.0677(6) 0.5512(3) 0.27188(17) 0.0349(14) Uani 1 1 d .
C8 C -0.0825(6) 0.5480(3) 0.22789(17) 0.0358(14) Uani 1 1 d .
C9 C -0.0528(6) 0.4816(3) 0.20937(17) 0.0361(14) Uani 1 1 d .
H9 H -0.0599 0.4800 0.1802 0.043 Uiso 1 1 calc R
C10 C -0.0127(6) 0.4163(3) 0.23163(16) 0.0333(13) Uani 1 1 d .
C11 C 0.0180(5) 0.3463(3) 0.21093(16) 0.0325(13) Uani 1 1 d .
C12 C 0.0193(6) 0.3440(3) 0.16764(17) 0.0364(14) Uani 1 1 d .
H12 H -0.0024 0.3884 0.1516 0.044 Uiso 1 1 calc R
C13 C 0.0510(6) 0.2798(3) 0.14733(16) 0.0356(14) Uani 1 1 d .
C14 C 0.0844(6) 0.2125(3) 0.17120(17) 0.0352(14) Uani 1 1 d .
C15 C 0.0803(6) 0.2139(3) 0.21392(17) 0.0359(14) Uani 1 1 d .
H15 H 0.0980 0.1688 0.2300 0.043 Uiso 1 1 calc R
C16 C 0.0508(6) 0.2801(3) 0.23480(16) 0.0341(13) Uani 1 1 d .
C17 C 0.0550(6) 0.2812(3) 0.28054(16) 0.0339(13) Uani 1 1 d .
C18 C 0.0881(5) 0.2173(3) 0.30497(16) 0.0336(13) Uani 1 1 d .
H18 H 0.1103 0.1725 0.2915 0.040 Uiso 1 1 calc R
C19 C 0.1483(6) 0.0816(3) 0.35642(17) 0.0385(15) Uani 1 1 d .
H19 H 0.0718 0.0681 0.3422 0.046 Uiso 1 1 calc R
C20 C 0.2639(6) 0.0820(3) 0.32411(17) 0.0388(15) Uani 1 1 d .
C21 C 0.3603(7) 0.1334(4) 0.3227(2) 0.0538(18) Uani 1 1 d .
H21 H 0.3590 0.1684 0.3437 0.065 Uiso 1 1 calc R
C22 C 0.4593(8) 0.1353(5) 0.2913(3) 0.076(2) Uani 1 1 d .
H22 H 0.5246 0.1717 0.2905 0.091 Uiso 1 1 calc R
C23 C 0.4627(9) 0.0841(6) 0.2613(3) 0.083(3) Uani 1 1 d .
H23 H 0.5307 0.0849 0.2397 0.099 Uiso 1 1 calc R
C24 C 0.3670(9) 0.0315(5) 0.2626(2) 0.072(2) Uani 1 1 d .
H24 H 0.3696 -0.0040 0.2418 0.087 Uiso 1 1 calc R
C25 C 0.2682(7) 0.0299(4) 0.2935(2) 0.0560(18) Uani 1 1 d .
H25 H 0.2028 -0.0065 0.2942 0.067 Uiso 1 1 calc R
C26 C 0.1599(7) 0.0240(3) 0.39354(18) 0.0440(16) Uani 1 1 d .
C27 C 0.2774(8) 0.0061(4) 0.4080(2) 0.0576(19) Uani 1 1 d .
H27 H 0.3539 0.0253 0.3933 0.069 Uiso 1 1 calc R
C28 C 0.2823(10) -0.0405(4) 0.4444(2) 0.076(3) Uani 1 1 d .
H28 H 0.3625 -0.0527 0.4549 0.091 Uiso 1 1 calc R
C29 C 0.1706(11) -0.0694(4) 0.4655(2) 0.077(3) Uani 1 1 d .
H29 H 0.1744 -0.1014 0.4903 0.093 Uiso 1 1 calc R
C30 C 0.0584(10) -0.0522(4) 0.4510(2) 0.068(2) Uani 1 1 d .
H30 H -0.0177 -0.0720 0.4656 0.082 Uiso 1 1 calc R
C31 C 0.0505(8) -0.0055(3) 0.41459(19) 0.0536(18) Uani 1 1 d .
H31 H -0.0304 0.0058 0.4044 0.064 Uiso 1 1 calc R
C32 C 0.0051(6) 0.3417(3) 0.43492(17) 0.0368(14) Uani 1 1 d .
H32 H -0.0688 0.3654 0.4211 0.044 Uiso 1 1 calc R
C33 C -0.0444(6) 0.3129(3) 0.47888(17) 0.0358(14) Uani 1 1 d .
C34 C 0.0393(7) 0.2974(4) 0.51024(18) 0.0474(16) Uani 1 1 d .
H34 H 0.1279 0.3081 0.5049 0.057 Uiso 1 1 calc R
C35 C -0.0093(8) 0.2662(4) 0.54942(18) 0.0538(19) Uani 1 1 d .
H35 H 0.0475 0.2547 0.5704 0.065 Uiso 1 1 calc R
C36 C -0.1367(7) 0.2518(4) 0.55815(19) 0.0502(17) Uani 1 1 d .
H36 H -0.1685 0.2307 0.5849 0.060 Uiso 1 1 calc R
C37 C -0.2166(7) 0.2680(4) 0.5281(2) 0.0527(18) Uani 1 1 d .
H37 H -0.3055 0.2592 0.5343 0.063 Uiso 1 1 calc R
C38 C -0.1723(7) 0.2976(3) 0.48805(19) 0.0445(16) Uani 1 1 d .
H38 H -0.2305 0.3071 0.4673 0.053 Uiso 1 1 calc R
C39 C 0.1070(6) 0.4012(3) 0.43455(17) 0.0404(15) Uani 1 1 d D
C40 C 0.0760(8) 0.4689(4) 0.4507(3) 0.076(2) Uani 1 1 d D
H40 H -0.0088 0.4770 0.4627 0.091 Uiso 1 1 calc R
C41 C 0.1652(9) 0.5264(4) 0.4500(3) 0.083(3) Uani 1 1 d D
H41 H 0.1406 0.5722 0.4621 0.099 Uiso 1 1 calc R
C42 C 0.2843(8) 0.5179(4) 0.4327(3) 0.070(2) Uani 1 1 d D
H42 H 0.3434 0.5581 0.4305 0.084 Uiso 1 1 calc R
C43 C 0.3189(9) 0.4493(5) 0.4182(4) 0.101(3) Uani 1 1 d D
H43 H 0.4049 0.4405 0.4075 0.121 Uiso 1 1 calc R
C44 C 0.2288(7) 0.3917(5) 0.4189(3) 0.080(3) Uani 1 1 d D
H44 H 0.2545 0.3450 0.4080 0.096 Uiso 1 1 calc R
C45 C -0.0724(6) 0.6299(3) 0.33152(16) 0.0367(14) Uani 1 1 d .
H45 H 0.0134 0.6072 0.3363 0.044 Uiso 1 1 calc R
C46 C -0.1700(6) 0.5908(3) 0.36343(19) 0.0442(16) Uani 1 1 d .
C47 C -0.2807(8) 0.5604(5) 0.3526(2) 0.077(3) Uani 1 1 d .
H47 H -0.2984 0.5641 0.3241 0.093 Uiso 1 1 calc R
C48 C -0.3664(9) 0.5250(7) 0.3818(3) 0.105(4) Uani 1 1 d .
H48 H -0.4412 0.5033 0.3733 0.127 Uiso 1 1 calc R
C49 C -0.3444(9) 0.5207(6) 0.4229(3) 0.090(3) Uani 1 1 d .
H49 H -0.4066 0.4996 0.4434 0.108 Uiso 1 1 calc R
C50 C -0.2346(9) 0.5467(6) 0.4341(2) 0.086(3) Uani 1 1 d .
H50 H -0.2156 0.5396 0.4624 0.104 Uiso 1 1 calc R
C51 C -0.1480(8) 0.5838(5) 0.4048(2) 0.073(3) Uani 1 1 d .
H51 H -0.0728 0.6045 0.4135 0.088 Uiso 1 1 calc R
C52 C -0.0649(6) 0.7136(3) 0.33715(16) 0.0384(15) Uani 1 1 d .
C53 C -0.1735(8) 0.7566(4) 0.34492(18) 0.0512(18) Uani 1 1 d .
H53 H -0.2540 0.7324 0.3494 0.061 Uiso 1 1 calc R
C54 C -0.1694(10) 0.8345(4) 0.3464(2) 0.065(2) Uani 1 1 d .
H54 H -0.2459 0.8636 0.3502 0.079 Uiso 1 1 calc R
C55 C -0.0536(11) 0.8676(4) 0.3422(2) 0.072(3) Uani 1 1 d .
H55 H -0.0487 0.9205 0.3439 0.087 Uiso 1 1 calc R
C56 C 0.0582(9) 0.8257(4) 0.3356(2) 0.067(2) Uani 1 1 d .
H56 H 0.1389 0.8498 0.3331 0.080 Uiso 1 1 calc R
C57 C 0.0518(7) 0.7484(4) 0.33245(19) 0.0515(18) Uani 1 1 d .
H57 H 0.1280 0.7198 0.3271 0.062 Uiso 1 1 calc R
C58 C -0.1396(7) 0.6188(3) 0.16329(18) 0.0423(15) Uani 1 1 d .
H58 H -0.0519 0.6093 0.1497 0.051 Uiso 1 1 calc R
C59 C -0.1766(7) 0.7005(3) 0.15121(17) 0.0471(17) Uani 1 1 d .
C60 C -0.3036(8) 0.7234(4) 0.1526(2) 0.061(2) Uani 1 1 d .
H60 H -0.3703 0.6877 0.1578 0.073 Uiso 1 1 calc R
C61 C -0.3320(10) 0.8003(5) 0.1461(2) 0.078(3) Uani 1 1 d .
H61 H -0.4186 0.8171 0.1472 0.094 Uiso 1 1 calc R
C62 C -0.2355(12) 0.8514(4) 0.1381(2) 0.078(3) Uani 1 1 d .
H62 H -0.2562 0.9033 0.1337 0.094 Uiso 1 1 calc R
C63 C -0.1106(11) 0.8292(4) 0.1364(2) 0.071(3) Uani 1 1 d .
H63 H -0.0451 0.8656 0.1307 0.085 Uiso 1 1 calc R
C64 C -0.0782(8) 0.7527(4) 0.14316(18) 0.0565(19) Uani 1 1 d .
H64 H 0.0089 0.7368 0.1422 0.068 Uiso 1 1 calc R
C65 C -0.2297(7) 0.5621(4) 0.1481(2) 0.0518(18) Uani 1 1 d .
C66 C -0.2099(8) 0.5439(4) 0.1069(2) 0.068(2) Uani 1 1 d .
H66 H -0.1461 0.5696 0.0887 0.082 Uiso 1 1 calc R
C67 C -0.2814(12) 0.4886(6) 0.0914(4) 0.097(3) Uani 1 1 d .
H67 H -0.2673 0.4765 0.0630 0.117 Uiso 1 1 calc R
C68 C -0.3730(11) 0.4520(6) 0.1183(4) 0.105(4) Uani 1 1 d .
H68 H -0.4202 0.4128 0.1086 0.126 Uiso 1 1 calc R
C69 C -0.3987(8) 0.4712(5) 0.1600(4) 0.086(3) Uani 1 1 d .
H69 H -0.4641 0.4466 0.1781 0.103 Uiso 1 1 calc R
C70 C -0.3254(7) 0.5272(4) 0.1740(3) 0.061(2) Uani 1 1 d .
H70 H -0.3419 0.5415 0.2019 0.073 Uiso 1 1 calc R
C71 C 0.0089(6) 0.3374(3) 0.07799(16) 0.0403(15) Uani 1 1 d .
H71 H -0.0726 0.3556 0.0927 0.048 Uiso 1 1 calc R
C72 C 0.0986(7) 0.4041(4) 0.07130(18) 0.0455(16) Uani 1 1 d .
C73 C 0.2180(8) 0.4045(5) 0.0863(2) 0.068(2) Uani 1 1 d .
H73 H 0.2484 0.3609 0.1012 0.082 Uiso 1 1 calc R
C74 C 0.2943(9) 0.4685(6) 0.0797(3) 0.092(3) Uani 1 1 d .
H74 H 0.3759 0.4680 0.0903 0.110 Uiso 1 1 calc R
C75 C 0.2530(10) 0.5317(5) 0.0581(3) 0.088(3) Uani 1 1 d .
H75 H 0.3064 0.5746 0.0531 0.106 Uiso 1 1 calc R
C76 C 0.1348(9) 0.5329(4) 0.0439(2) 0.074(2) Uani 1 1 d .
H76 H 0.1032 0.5774 0.0301 0.088 Uiso 1 1 calc R
C77 C 0.0610(8) 0.4689(4) 0.0496(2) 0.058(2) Uani 1 1 d .
H77 H -0.0193 0.4697 0.0381 0.070 Uiso 1 1 calc R
C78 C -0.0243(6) 0.3106(3) 0.03653(16) 0.0381(15) Uani 1 1 d .
C79 C 0.0711(7) 0.3010(4) 0.00424(18) 0.0476(16) Uani 1 1 d .
H79 H 0.1574 0.3131 0.0074 0.057 Uiso 1 1 calc R
C80 C 0.0373(8) 0.2734(4) -0.0329(2) 0.060(2) Uani 1 1 d .
H80 H 0.1018 0.2664 -0.0550 0.072 Uiso 1 1 calc R
C81 C -0.0873(8) 0.2560(4) -0.0380(2) 0.0580(19) Uani 1 1 d .
H81 H -0.1081 0.2372 -0.0635 0.070 Uiso 1 1 calc R
C82 C -0.1815(8) 0.2656(4) -0.0065(2) 0.060(2) Uani 1 1 d .
H82 H -0.2678 0.2542 -0.0100 0.072 Uiso 1 1 calc R
C83 C -0.1487(7) 0.2928(4) 0.03144(18) 0.0478(17) Uani 1 1 d .
H83 H -0.2134 0.2989 0.0536 0.057 Uiso 1 1 calc R
C84 C 0.1488(7) 0.0798(3) 0.17016(18) 0.0445(16) Uani 1 1 d .
H84 H 0.2012 0.0912 0.1934 0.053 Uiso 1 1 calc R
C85 C 0.2314(8) 0.0314(4) 0.1405(2) 0.057(2) Uani 1 1 d .
C86 C 0.3613(10) 0.0338(5) 0.1413(3) 0.083(3) Uani 1 1 d U
H86 H 0.4003 0.0638 0.1598 0.099 Uiso 1 1 calc R
C87 C 0.4376(12) -0.0129(7) 0.1119(4) 0.120(4) Uani 1 1 d U
H87 H 0.5284 -0.0137 0.1108 0.144 Uiso 1 1 calc R
C88 C 0.3764(14) -0.0543(6) 0.0868(4) 0.111(4) Uani 1 1 d U
H88 H 0.4270 -0.0852 0.0687 0.133 Uiso 1 1 calc R
C89 C 0.2538(13) -0.0552(6) 0.0856(3) 0.103(3) Uani 1 1 d U
H89 H 0.2170 -0.0841 0.0661 0.124 Uiso 1 1 calc R
C90 C 0.1751(10) -0.0129(4) 0.1132(2) 0.077(2) Uani 1 1 d U
H90 H 0.0846 -0.0146 0.1133 0.092 Uiso 1 1 calc R
C91 C 0.0294(8) 0.0378(4) 0.18974(19) 0.0518(18) Uani 1 1 d .
C92 C -0.0925(8) 0.0595(4) 0.1807(2) 0.0576(19) Uani 1 1 d .
H92 H -0.1054 0.1031 0.1627 0.069 Uiso 1 1 calc R
C93 C -0.1957(9) 0.0172(5) 0.1980(3) 0.078(2) Uani 1 1 d .
H93 H -0.2795 0.0318 0.1914 0.093 Uiso 1 1 calc R
C94 C -0.1802(11) -0.0443(6) 0.2240(3) 0.092(3) Uani 1 1 d U
H94 H -0.2520 -0.0730 0.2355 0.111 Uiso 1 1 calc R
C95 C -0.0594(10) -0.0648(5) 0.2335(2) 0.077(2) Uani 1 1 d U
H95 H -0.0481 -0.1070 0.2527 0.092 Uiso 1 1 calc R
C96 C 0.0435(10) -0.0263(4) 0.2165(2) 0.070(2) Uani 1 1 d .
H96 H 0.1267 -0.0430 0.2226 0.084 Uiso 1 1 calc R
C1S C 0.2559(9) 0.6377(6) 0.1829(4) 0.094(3) Uani 1 1 d D
C2S C 0.3103(10) 0.6730(6) 0.1464(3) 0.095(3) Uani 1 1 d D
H2S H 0.3488 0.6452 0.1243 0.114 Uiso 1 1 calc R
C3S C 0.3064(10) 0.7482(6) 0.1433(3) 0.093(3) Uani 1 1 d D
H3S H 0.3430 0.7732 0.1181 0.112 Uiso 1 1 calc R
C4S C 0.2525(10) 0.7928(6) 0.1746(4) 0.107(3) Uani 1 1 d D
H4S H 0.2522 0.8463 0.1715 0.128 Uiso 1 1 calc R
C5S C 0.2005(11) 0.7542(7) 0.2097(3) 0.111(4) Uani 1 1 d D
H5S H 0.1614 0.7819 0.2317 0.133 Uiso 1 1 calc R
C6S C 0.2016(9) 0.6785(6) 0.2150(3) 0.090(3) Uani 1 1 d D
H6S H 0.1656 0.6536 0.2404 0.108 Uiso 1 1 calc R
C7S C 0.2592(11) 0.5552(7) 0.1882(5) 0.155(5) Uani 1 1 d D
H7S1 H 0.2166 0.5344 0.1657 0.233 Uiso 1 1 calc R
H7S2 H 0.2149 0.5386 0.2153 0.233 Uiso 1 1 calc R
H7S3 H 0.3484 0.5374 0.1870 0.233 Uiso 1 1 calc R
C8S C 0.4357(12) 0.4088(8) 0.3029(5) 0.141(5) Uani 1 1 d DU
C9S C 0.4427(11) 0.3448(7) 0.3264(4) 0.120(4) Uani 1 1 d DU
H9S H 0.3676 0.3198 0.3385 0.144 Uiso 1 1 calc R
C10S C 0.5580(15) 0.3170(9) 0.3325(5) 0.172(6) Uani 1 1 d DU
H10S H 0.5646 0.2736 0.3512 0.207 Uiso 1 1 calc R
C11S C 0.6702(14) 0.3486(8) 0.3127(5) 0.155(5) Uani 1 1 d DU
H11S H 0.7531 0.3283 0.3163 0.186 Uiso 1 1 calc R
C12S C 0.6483(15) 0.4124(9) 0.2872(5) 0.161(6) Uani 1 1 d DU
H12S H 0.7208 0.4318 0.2703 0.194 Uiso 1 1 calc R
C13S C 0.5415(12) 0.4495(7) 0.2834(4) 0.120(4) Uani 1 1 d DU
H13S H 0.5355 0.4980 0.2692 0.144 Uiso 1 1 calc R
C14S C 0.3143(13) 0.4463(8) 0.2971(5) 0.172(6) Uani 1 1 d DU
H14A H 0.2691 0.4200 0.2772 0.258 Uiso 1 1 calc R
H14B H 0.3294 0.4985 0.2863 0.258 Uiso 1 1 calc R
H14C H 0.2623 0.4458 0.3240 0.258 Uiso 1 1 calc R
C15S C 0.4878(9) 0.2713(5) 0.1901(3) 0.084(3) Uani 1 1 d DU
C16S C 0.4742(11) 0.2377(6) 0.1521(3) 0.106(3) Uani 1 1 d DU
H16S H 0.3935 0.2336 0.1413 0.127 Uiso 1 1 calc R
C17S C 0.5865(13) 0.2111(7) 0.1317(3) 0.123(4) Uani 1 1 d DU
H17S H 0.5820 0.1870 0.1064 0.147 Uiso 1 1 calc R
C18S C 0.7004(13) 0.2184(7) 0.1463(4) 0.125(4) Uani 1 1 d DU
H18S H 0.7748 0.2014 0.1304 0.150 Uiso 1 1 calc R
C19S C 0.7131(12) 0.2484(6) 0.1822(4) 0.113(4) Uani 1 1 d DU
H19S H 0.7944 0.2506 0.1928 0.136 Uiso 1 1 calc R
C20S C 0.6109(9) 0.2747(5) 0.2026(3) 0.084(3) Uani 1 1 d DU
H20S H 0.6213 0.2980 0.2277 0.101 Uiso 1 1 calc R
C21S C 0.3721(12) 0.3050(8) 0.2106(4) 0.153(5) Uani 1 1 d DU
H21A H 0.3362 0.2702 0.2335 0.230 Uiso 1 1 calc R
H21B H 0.3088 0.3149 0.1902 0.230 Uiso 1 1 calc R
H21C H 0.3940 0.3524 0.2219 0.230 Uiso 1 1 calc R
C22S C 0.7653(7) 0.1012(5) 0.3379(2) 0.063(2) Uani 1 1 d .
C23S C 0.7865(7) 0.1481(5) 0.3687(3) 0.069(2) Uani 1 1 d .
H23S H 0.8288 0.1945 0.3615 0.083 Uiso 1 1 calc R
C24S C 0.7464(9) 0.1279(5) 0.4105(3) 0.076(2) Uani 1 1 d .
H24S H 0.7617 0.1601 0.4317 0.091 Uiso 1 1 calc R
C25S C 0.6852(9) 0.0614(6) 0.4202(3) 0.082(3) Uani 1 1 d .
H25S H 0.6563 0.0475 0.4485 0.099 Uiso 1 1 calc R
C26S C 0.6653(9) 0.0149(5) 0.3898(3) 0.079(2) Uani 1 1 d .
H26S H 0.6248 -0.0321 0.3971 0.094 Uiso 1 1 calc R
C27S C 0.7027(8) 0.0350(4) 0.3490(3) 0.064(2) Uani 1 1 d .
H27S H 0.6852 0.0028 0.3280 0.077 Uiso 1 1 calc R
C28S C 0.8064(8) 0.1227(5) 0.2922(2) 0.081(3) Uani 1 1 d .
H28A H 0.8765 0.0894 0.2825 0.122 Uiso 1 1 calc R
H28B H 0.8354 0.1750 0.2892 0.122 Uiso 1 1 calc R
H28C H 0.7338 0.1176 0.2755 0.122 Uiso 1 1 calc R
C29S C 0.4332(12) 0.2801(8) 0.5044(5) 0.127(4) Uani 1 1 d DU
C30S C 0.3757(12) 0.2499(8) 0.5400(4) 0.121(4) Uani 1 1 d U
H30S H 0.3641 0.2777 0.5642 0.145 Uiso 1 1 calc R
C31S C 0.3324(13) 0.1749(9) 0.5406(5) 0.138(5) Uani 1 1 d U
H31S H 0.2827 0.1544 0.5648 0.166 Uiso 1 1 calc R
C32S C 0.3595(14) 0.1313(10) 0.5081(5) 0.149(5) Uani 1 1 d U
H32S H 0.3378 0.0796 0.5093 0.179 Uiso 1 1 calc R
C33S C 0.4209(12) 0.1681(8) 0.4730(4) 0.122(4) Uani 1 1 d U
H33S H 0.4363 0.1377 0.4499 0.147 Uiso 1 1 calc R
C34S C 0.4655(11) 0.2433(8) 0.4649(4) 0.125(4) Uani 1 1 d U
H34S H 0.5072 0.2651 0.4396 0.150 Uiso 1 1 calc R
C35S C 0.4846(19) 0.3552(11) 0.4942(6) 0.230(9) Uani 1 1 d DU
H35A H 0.4287 0.3840 0.4760 0.345 Uiso 1 1 calc R
H35B H 0.5706 0.3513 0.4798 0.345 Uiso 1 1 calc R
H35C H 0.4891 0.3809 0.5200 0.345 Uiso 1 1 calc R
C36S C 0.4448(13) 0.7111(7) 0.3191(5) 0.148(5) Uani 1 1 d DU
C37S C 0.4709(14) 0.7586(8) 0.2840(4) 0.164(6) Uani 1 1 d DU
H37S H 0.4795 0.7418 0.2565 0.197 Uiso 1 1 calc R
C38S C 0.4825(14) 0.8273(9) 0.2918(5) 0.160(6) Uani 1 1 d DU
H38S H 0.5065 0.8622 0.2688 0.192 Uiso 1 1 calc R
C39S C 0.4625(13) 0.8558(8) 0.3318(5) 0.156(5) Uani 1 1 d DU
H39S H 0.4683 0.9081 0.3353 0.187 Uiso 1 1 calc R
C40S C 0.4351(12) 0.8064(8) 0.3646(4) 0.127(4) Uani 1 1 d DU
H40S H 0.4243 0.8243 0.3918 0.153 Uiso 1 1 calc R
C41S C 0.4222(12) 0.7309(7) 0.3602(4) 0.134(4) Uani 1 1 d DU
H41S H 0.4000 0.6955 0.3831 0.161 Uiso 1 1 calc R
C42S C 0.4177(17) 0.6375(7) 0.3089(5) 0.200 Uiso 1 1 d D
H42A H 0.4926 0.6048 0.3126 0.300 Uiso 1 1 calc R
H42B H 0.3973 0.6387 0.2798 0.300 Uiso 1 1 calc R
H42C H 0.3446 0.6179 0.3273 0.300 Uiso 1 1 calc R
C43S C 0.5796(19) 0.8096(8) 0.0040(5) 0.198(7) Uiso 1 1 d D
C44S C 0.5472(14) 0.7760(7) -0.0291(4) 0.150(5) Uiso 1 1 d D
H44S H 0.5338 0.8045 -0.0544 0.180 Uiso 1 1 calc R
C45S C 0.5343(12) 0.7032(7) -0.0259(4) 0.128(4) Uiso 1 1 d D
H45S H 0.5105 0.6812 -0.0501 0.153 Uiso 1 1 calc R
C46S C 0.5519(14) 0.6514(7) 0.0103(4) 0.156(5) Uiso 1 1 d D
H46S H 0.5423 0.5983 0.0114 0.188 Uiso 1 1 calc R
C47S C 0.5850(13) 0.6919(7) 0.0431(4) 0.137(4) Uiso 1 1 d D
H47S H 0.5963 0.6653 0.0692 0.164 Uiso 1 1 calc R
C48S C 0.6018(10) 0.7668(6) 0.0397(3) 0.108(3) Uiso 1 1 d D
H48S H 0.6299 0.7906 0.0627 0.130 Uiso 1 1 calc R
C49S C 0.603(2) 0.8907(9) -0.0027(7) 0.273(11) Uiso 1 1 d D
H49A H 0.6924 0.9008 0.0013 0.410 Uiso 1 1 calc R
H49B H 0.5466 0.9177 0.0174 0.410 Uiso 1 1 calc R
H49C H 0.5853 0.9080 -0.0312 0.410 Uiso 1 1 calc R
C50S C -0.0386(13) 0.0366(7) 0.0056(5) 0.208(8) Uani 1 1 d DU
H50A H 0.0140 0.0740 0.0175 0.249 Uiso 1 1 calc R
H50B H -0.0820 0.0602 -0.0181 0.249 Uiso 1 1 calc R
C51S C -0.1308(17) -0.0048(11) 0.0387(6) 0.247(10) Uani 1 1 d DU
H51A H -0.1753 -0.0453 0.0263 0.296 Uiso 1 1 calc R
H51B H -0.0843 -0.0274 0.0620 0.296 Uiso 1 1 calc R
C52S C -0.2215(19) 0.0524(12) 0.0532(7) 0.291(12) Uani 1 1 d DU
H52A H -0.2069 0.0994 0.0358 0.436 Uiso 1 1 calc R
H52B H -0.2098 0.0611 0.0823 0.436 Uiso 1 1 calc R
H52C H -0.3089 0.0354 0.0512 0.436 Uiso 1 1 calc R

loop_
_atom_site_aniso_label
_atom_site_aniso_U_11
_atom_site_aniso_U_22
_atom_site_aniso_U_33
_atom_site_aniso_U_23
_atom_site_aniso_U_13
_atom_site_aniso_U_12
Sn1 0.0757(4) 0.0316(2) 0.0249(2) 0.00332(17) -0.0075(2) 0.0045(2)
Sn2 0.0864(4) 0.0316(2) 0.0304(2) -0.00003(18) -0.0116(2) 0.0122(2)
Sn3 0.0937(4) 0.0449(3) 0.0294(2) -0.0027(2) -0.0001(2) 0.0138(3)
N1 0.052(3) 0.026(2) 0.026(2) 0.0046(19) -0.008(2) 0.000(2)
N2 0.059(3) 0.025(2) 0.024(2) 0.0035(19) -0.005(2) -0.002(2)
N3 0.063(4) 0.027(3) 0.026(2) 0.001(2) -0.005(2) 0.002(2)
N4 0.067(4) 0.028(3) 0.022(2) 0.004(2) -0.009(2) 0.002(2)
N5 0.068(4) 0.038(3) 0.018(2) 0.003(2) -0.001(2) 0.014(3)
N6 0.059(3) 0.026(3) 0.029(3) 0.000(2) 0.001(2) 0.007(2)
C1 0.042(4) 0.027(3) 0.025(3) 0.003(2) -0.005(3) -0.002(3)
C2 0.049(4) 0.030(3) 0.022(3) -0.001(2) -0.007(3) -0.003(3)
C3 0.053(4) 0.024(3) 0.028(3) -0.001(2) -0.008(3) 0.001(3)
C4 0.054(4) 0.025(3) 0.029(3) 0.005(2) -0.008(3) -0.001(3)
C5 0.046(4) 0.029(3) 0.024(3) 0.002(2) -0.007(3) 0.002(3)
C6 0.052(4) 0.026(3) 0.023(3) 0.001(2) -0.009(3) 0.002(3)
C7 0.048(4) 0.031(3) 0.026(3) -0.001(2) -0.009(3) -0.001(3)
C8 0.050(4) 0.027(3) 0.030(3) 0.007(2) -0.006(3) -0.001(3)
C9 0.048(4) 0.034(3) 0.026(3) 0.004(2) -0.005(3) 0.002(3)
C10 0.045(4) 0.028(3) 0.028(3) 0.002(2) -0.009(3) -0.001(3)
C11 0.038(3) 0.030(3) 0.029(3) 0.002(2) -0.006(3) -0.001(3)
C12 0.053(4) 0.029(3) 0.027(3) 0.002(2) -0.004(3) 0.001(3)
C13 0.050(4) 0.034(3) 0.022(3) 0.001(2) -0.002(3) 0.006(3)
C14 0.048(4) 0.031(3) 0.027(3) 0.003(2) -0.005(3) -0.002(3)
C15 0.053(4) 0.026(3) 0.028(3) 0.004(2) -0.005(3) 0.000(3)
C16 0.043(4) 0.034(3) 0.025(3) 0.001(2) -0.003(3) -0.003(3)
C17 0.048(4) 0.032(3) 0.023(3) 0.001(2) -0.006(3) -0.002(3)
C18 0.044(4) 0.028(3) 0.029(3) -0.004(2) -0.003(3) 0.004(3)
C19 0.064(4) 0.023(3) 0.029(3) -0.002(2) -0.009(3) 0.006(3)
C20 0.049(4) 0.036(3) 0.031(3) 0.005(3) -0.009(3) 0.013(3)
C21 0.051(4) 0.059(5) 0.051(4) -0.002(3) -0.005(4) 0.011(4)
C22 0.059(5) 0.089(6) 0.078(6) -0.004(5) 0.004(5) 0.001(5)
C23 0.071(6) 0.118(8) 0.054(5) 0.001(5) 0.008(4) 0.025(6)
C24 0.081(6) 0.086(6) 0.049(5) -0.012(4) 0.002(4) 0.027(5)
C25 0.073(5) 0.049(4) 0.044(4) 0.003(3) 0.000(4) 0.014(4)
C26 0.080(5) 0.024(3) 0.028(3) -0.001(2) -0.006(3) 0.005(3)
C27 0.089(6) 0.046(4) 0.038(4) 0.000(3) -0.009(4) 0.015(4)
C28 0.128(8) 0.057(5) 0.043(4) 0.005(4) -0.025(5) 0.031(5)
C29 0.155(10) 0.042(4) 0.035(4) 0.011(3) -0.020(5) 0.006(5)
C30 0.127(8) 0.039(4) 0.037(4) 0.007(3) -0.005(5) -0.023(5)
C31 0.090(6) 0.033(4) 0.037(4) 0.002(3) -0.004(4) -0.008(4)
C32 0.052(4) 0.027(3) 0.032(3) -0.002(2) -0.008(3) 0.003(3)
C33 0.054(4) 0.028(3) 0.026(3) -0.003(2) -0.006(3) 0.002(3)
C34 0.064(5) 0.049(4) 0.030(3) 0.000(3) -0.008(3) -0.002(3)
C35 0.084(6) 0.053(4) 0.026(3) 0.002(3) -0.019(3) 0.004(4)
C36 0.075(5) 0.046(4) 0.029(3) 0.001(3) -0.003(3) -0.007(4)
C37 0.063(5) 0.051(4) 0.043(4) -0.003(3) 0.002(3) -0.010(3)
C38 0.062(5) 0.038(3) 0.035(3) -0.006(3) -0.008(3) -0.001(3)
C39 0.057(4) 0.034(3) 0.029(3) 0.001(3) -0.003(3) 0.003(3)
C40 0.079(6) 0.045(4) 0.101(7) -0.023(4) 0.018(5) -0.004(4)
C41 0.097(7) 0.046(5) 0.107(7) -0.027(5) 0.005(6) -0.019(5)
C42 0.077(6) 0.056(5) 0.079(6) -0.013(4) -0.005(5) -0.021(4)
C43 0.061(6) 0.081(7) 0.162(10) -0.037(7) 0.016(6) -0.024(5)
C44 0.055(5) 0.061(5) 0.128(8) -0.034(5) 0.001(5) -0.008(4)
C45 0.052(4) 0.033(3) 0.026(3) -0.004(2) -0.005(3) 0.001(3)
C46 0.054(4) 0.041(4) 0.036(3) 0.003(3) -0.002(3) 0.005(3)
C47 0.059(5) 0.132(8) 0.042(4) 0.006(5) -0.011(4) -0.031(5)
C48 0.080(7) 0.167(11) 0.068(6) 0.009(6) 0.004(5) -0.066(7)
C49 0.080(7) 0.114(8) 0.068(6) 0.030(5) 0.013(5) -0.028(6)
C50 0.094(7) 0.126(8) 0.038(4) 0.025(5) -0.013(4) -0.044(6)
C51 0.089(6) 0.096(6) 0.035(4) 0.012(4) -0.016(4) -0.046(5)
C52 0.060(4) 0.034(3) 0.022(3) 0.002(2) -0.011(3) 0.005(3)
C53 0.083(5) 0.037(4) 0.033(3) -0.003(3) -0.004(3) 0.008(4)
C54 0.120(7) 0.038(4) 0.037(4) -0.005(3) -0.004(4) 0.013(5)
C55 0.149(9) 0.031(4) 0.040(4) 0.003(3) -0.033(5) -0.002(5)
C56 0.102(7) 0.052(5) 0.051(4) 0.008(4) -0.034(4) -0.030(5)
C57 0.072(5) 0.046(4) 0.036(4) 0.006(3) -0.009(3) -0.003(4)
C58 0.067(5) 0.031(3) 0.031(3) -0.003(3) -0.016(3) 0.004(3)
C59 0.085(5) 0.035(3) 0.022(3) 0.000(3) -0.016(3) 0.008(4)
C60 0.096(6) 0.044(4) 0.045(4) -0.004(3) -0.020(4) 0.016(4)
C61 0.125(8) 0.052(5) 0.065(5) -0.011(4) -0.050(5) 0.037(5)
C62 0.151(10) 0.035(4) 0.052(5) -0.004(4) -0.032(5) 0.016(6)
C63 0.138(9) 0.043(4) 0.033(4) 0.006(3) -0.012(5) -0.017(5)
C64 0.102(6) 0.040(4) 0.028(3) 0.001(3) -0.007(4) -0.004(4)
C65 0.073(5) 0.038(4) 0.048(4) -0.002(3) -0.023(4) 0.010(3)
C66 0.086(6) 0.062(5) 0.060(5) -0.017(4) -0.024(4) 0.001(4)
C67 0.128(10) 0.081(7) 0.094(8) -0.033(6) -0.049(7) 0.004(7)
C68 0.103(9) 0.073(7) 0.157(12) -0.051(7) -0.079(8) 0.021(6)
C69 0.058(6) 0.073(6) 0.130(9) -0.007(6) -0.027(6) -0.002(5)
C70 0.064(5) 0.050(4) 0.071(5) -0.006(4) -0.020(4) 0.002(4)
C71 0.060(4) 0.039(3) 0.021(3) 0.006(2) -0.005(3) -0.002(3)
C72 0.057(5) 0.055(4) 0.025(3) -0.002(3) -0.005(3) 0.003(3)
C73 0.064(5) 0.073(6) 0.066(5) 0.019(4) -0.014(4) -0.001(4)
C74 0.067(6) 0.100(7) 0.110(8) 0.022(6) -0.032(5) -0.030(5)
C75 0.103(8) 0.073(6) 0.089(7) 0.024(5) -0.027(6) -0.033(5)
C76 0.106(7) 0.053(5) 0.065(5) 0.012(4) -0.031(5) -0.018(5)
C77 0.085(6) 0.045(4) 0.047(4) 0.009(3) -0.028(4) -0.011(4)
C78 0.056(4) 0.036(3) 0.022(3) 0.003(2) -0.002(3) -0.002(3)
C79 0.060(4) 0.054(4) 0.028(3) 0.003(3) -0.004(3) 0.004(3)
C80 0.088(6) 0.063(5) 0.027(3) -0.004(3) 0.004(4) 0.008(4)
C81 0.085(6) 0.061(5) 0.030(4) -0.012(3) -0.006(4) -0.005(4)
C82 0.070(5) 0.059(5) 0.053(4) 0.007(4) -0.018(4) -0.015(4)
C83 0.065(5) 0.049(4) 0.028(3) 0.001(3) 0.003(3) 0.000(3)
C84 0.073(5) 0.027(3) 0.032(3) -0.001(3) 0.000(3) 0.009(3)
C85 0.088(6) 0.037(4) 0.039(4) 0.012(3) 0.014(4) 0.022(4)
C86 0.095(6) 0.078(5) 0.067(5) 0.013(4) 0.015(4) 0.030(5)
C87 0.106(7) 0.131(8) 0.114(7) 0.028(6) 0.013(6) 0.040(6)
C88 0.147(8) 0.089(6) 0.090(6) -0.004(5) 0.026(6) 0.034(6)
C89 0.156(8) 0.073(6) 0.075(5) -0.012(5) 0.019(6) 0.007(6)
C90 0.121(6) 0.050(4) 0.053(4) -0.009(4) 0.024(4) 0.002(4)
C91 0.085(6) 0.036(4) 0.034(3) -0.009(3) 0.005(4) -0.003(4)
C92 0.074(6) 0.050(4) 0.047(4) -0.010(3) 0.012(4) -0.004(4)
C93 0.074(6) 0.085(6) 0.074(6) -0.030(5) 0.015(5) -0.008(5)
C94 0.122(7) 0.092(8) 0.060(6) -0.022(5) 0.026(5) -0.045(6)
C95 0.141(7) 0.055(5) 0.032(4) -0.003(3) 0.014(5) -0.038(5)
C96 0.129(8) 0.049(4) 0.032(4) 0.000(3) -0.011(4) -0.009(5)
C1S 0.061(6) 0.089(7) 0.131(10) 0.010(7) -0.023(6) 0.003(5)
C2S 0.099(8) 0.091(8) 0.093(7) -0.001(6) 0.003(6) -0.008(6)
C3S 0.104(8) 0.109(8) 0.066(6) -0.001(6) -0.004(5) -0.024(7)
C4S 0.099(8) 0.121(9) 0.103(9) -0.007(8) -0.022(7) -0.007(7)
C5S 0.106(9) 0.133(11) 0.093(8) 0.003(7) -0.011(7) 0.018(8)
C6S 0.083(7) 0.112(9) 0.070(6) 0.015(6) -0.003(5) 0.024(6)
C7S 0.085(9) 0.179(15) 0.194(15) 0.007(12) 0.006(9) 0.025(9)
C8S 0.138(8) 0.135(8) 0.150(9) -0.020(7) 0.003(7) -0.014(7)
C9S 0.106(7) 0.119(8) 0.128(8) 0.001(6) 0.022(6) -0.010(6)
C10S 0.184(10) 0.167(10) 0.169(10) -0.036(8) -0.007(8) -0.009(8)
C11S 0.156(9) 0.141(9) 0.167(9) -0.001(7) -0.015(8) -0.031(8)
C12S 0.171(10) 0.160(9) 0.160(9) -0.041(8) -0.027(8) -0.027(8)
C13S 0.119(7) 0.114(7) 0.126(7) -0.026(6) 0.018(6) -0.033(6)
C14S 0.143(9) 0.186(10) 0.190(10) 0.002(8) -0.047(8) -0.020(8)
C15S 0.072(6) 0.081(5) 0.094(6) 0.007(5) 0.020(5) -0.006(4)
C16S 0.106(7) 0.108(7) 0.110(7) -0.006(6) -0.039(6) -0.003(6)
C17S 0.148(8) 0.139(8) 0.087(6) -0.019(6) -0.041(6) 0.021(7)
C18S 0.135(8) 0.131(8) 0.102(7) 0.019(6) -0.002(6) 0.032(7)
C19S 0.103(7) 0.097(7) 0.131(8) 0.025(6) 0.012(6) -0.002(6)
C20S 0.084(6) 0.088(6) 0.082(5) -0.009(5) -0.011(5) -0.022(5)
C21S 0.143(8) 0.155(9) 0.156(9) -0.002(7) 0.011(7) -0.017(7)
C22S 0.053(5) 0.067(5) 0.071(5) -0.019(4) -0.012(4) 0.009(4)
C23S 0.047(5) 0.079(6) 0.084(6) -0.026(5) -0.006(4) 0.001(4)
C24S 0.083(6) 0.074(6) 0.074(6) -0.020(5) -0.014(5) 0.006(5)
C25S 0.093(7) 0.085(7) 0.067(6) 0.005(5) -0.002(5) 0.014(5)
C26S 0.090(7) 0.053(5) 0.092(7) 0.005(5) -0.009(5) 0.006(4)
C27S 0.067(5) 0.051(5) 0.078(6) -0.012(4) -0.017(4) 0.003(4)
C28S 0.071(6) 0.108(7) 0.067(5) -0.019(5) -0.006(4) -0.007(5)
C29S 0.103(7) 0.136(8) 0.147(8) -0.020(7) -0.043(7) 0.022(6)
C30S 0.115(7) 0.153(8) 0.098(7) -0.005(7) -0.027(6) 0.030(7)
C31S 0.128(8) 0.144(9) 0.143(8) 0.004(7) -0.032(7) 0.037(7)
C32S 0.141(9) 0.170(9) 0.137(8) -0.004(8) -0.019(7) 0.019(7)
C33S 0.107(7) 0.146(8) 0.116(7) -0.019(7) -0.019(6) 0.028(6)
C34S 0.094(7) 0.152(8) 0.136(8) -0.019(7) -0.044(6) 0.023(6)
C35S 0.206(12) 0.239(12) 0.245(12) 0.005(9) -0.045(9) 0.025(9)
C36S 0.108(7) 0.131(8) 0.210(10) -0.031(8) -0.034(8) -0.003(7)
C37S 0.128(8) 0.214(10) 0.151(9) -0.005(8) -0.025(7) 0.026(8)
C38S 0.126(8) 0.179(10) 0.172(10) 0.004(8) -0.016(8) 0.006(8)
C39S 0.129(8) 0.169(9) 0.170(9) -0.009(8) -0.024(8) 0.008(7)
C40S 0.116(7) 0.142(8) 0.121(7) 0.002(7) -0.010(6) 0.002(7)
C41S 0.120(8) 0.141(8) 0.140(8) -0.008(7) -0.005(7) 0.007(7)
C50S 0.209(11) 0.241(12) 0.189(10) -0.036(9) -0.094(9) 0.005(9)
C51S 0.247(13) 0.269(13) 0.225(12) 0.010(9) -0.049(9) 0.003(10)
C52S 0.297(15) 0.287(15) 0.289(15) -0.011(10) -0.036(10) -0.017(10)

loop_
_atom_type_symbol
_atom_type_description
_atom_type_scat_dispersion_real
_atom_type_scat_dispersion_imag
_atom_type_scat_source
C C 0.0033 0.0016 'International Tables Vol C Tables 4.2.6.8 and 6.1.1.4'
H H 0.0000 0.0000 'International Tables Vol C Tables 4.2.6.8 and 6.1.1.4'
N N 0.0061 0.0033 'International Tables Vol C Tables 4.2.6.8 and 6.1.1.4'
Sn Sn -0.6537 1.4246 'International Tables Vol C Tables 4.2.6.8 and 6.1.1.4'

loop_
_geom_angle_atom_site_label_1
_geom_angle_atom_site_label_2
_geom_angle_atom_site_label_3
_geom_angle
_geom_angle_site_symmetry_3
N1 Sn1 N2 78.11(17) .
N4 Sn2 N3 78.06(17) .
N6 Sn3 N5 78.48(17) .
C1 N1 C19 118.8(4) .
C1 N1 Sn1 116.0(4) .
C19 N1 Sn1 124.4(3) .
C2 N2 C32 118.1(4) .
C2 N2 Sn1 115.6(3) .
C32 N2 Sn1 126.1(3) .
C7 N3 C45 118.5(4) .
C7 N3 Sn2 115.9(3) .
C45 N3 Sn2 125.5(3) .
C8 N4 C58 119.0(5) .
C8 N4 Sn2 115.8(3) .
C58 N4 Sn2 124.1(3) .
C13 N5 C71 118.8(5) .
C13 N5 Sn3 115.1(3) .
C71 N5 Sn3 125.9(3) .
C14 N6 C84 117.4(4) .
C14 N6 Sn3 116.1(3) .
C84 N6 Sn3 126.4(4) .
C18 C1 N1 126.5(5) .
C18 C1 C2 118.3(5) .
N1 C1 C2 115.2(5) .
C3 C2 N2 126.7(5) .
C3 C2 C1 118.4(5) .
N2 C2 C1 114.9(5) .
C2 C3 C4 123.2(5) .
C3 C4 C17 118.1(5) .
C3 C4 C5 121.0(5) .
C17 C4 C5 120.9(5) .
C6 C5 C10 118.9(5) .
C6 C5 C4 121.8(5) .
C10 C5 C4 119.3(5) .
C7 C6 C5 122.6(5) .
C6 C7 N3 126.2(5) .
C6 C7 C8 118.5(5) .
N3 C7 C8 115.2(5) .
C9 C8 N4 126.6(5) .
C9 C8 C7 118.6(5) .
N4 C8 C7 114.7(5) .
C8 C9 C10 122.9(5) .
C9 C10 C5 118.3(5) .
C9 C10 C11 121.5(5) .
C5 C10 C11 120.2(5) .
C12 C11 C16 118.6(5) .
C12 C11 C10 121.3(5) .
C16 C11 C10 120.1(5) .
C13 C12 C11 122.5(5) .
C12 C13 N5 125.2(5) .
C12 C13 C14 119.3(5) .
N5 C13 C14 115.5(5) .
C15 C14 N6 126.8(5) .
C15 C14 C13 118.5(5) .
N6 C14 C13 114.7(5) .
C14 C15 C16 122.4(5) .
C15 C16 C11 118.6(5) .
C15 C16 C17 121.2(5) .
C11 C16 C17 120.1(5) .
C18 C17 C4 119.0(5) .
C18 C17 C16 121.7(5) .
C4 C17 C16 119.3(5) .
C1 C18 C17 123.0(5) .
N1 C19 C20 113.8(5) .
N1 C19 C26 106.4(4) .
C20 C19 C26 113.5(5) .
C21 C20 C25 118.9(6) .
C21 C20 C19 122.9(6) .
C25 C20 C19 118.2(6) .
C20 C21 C22 121.3(7) .
C23 C22 C21 119.6(9) .
C22 C23 C24 119.8(8) .
C25 C24 C23 120.7(8) .
C24 C25 C20 119.8(8) .
C31 C26 C27 119.9(6) .
C31 C26 C19 119.0(6) .
C27 C26 C19 120.9(6) .
C26 C27 C28 119.0(8) .
C29 C28 C27 120.4(8) .
C30 C29 C28 119.8(7) .
C29 C30 C31 121.1(8) .
C26 C31 C30 119.8(8) .
N2 C32 C39 113.0(5) .
N2 C32 C33 107.9(4) .
C39 C32 C33 112.8(5) .
C38 C33 C34 118.6(5) .
C38 C33 C32 120.0(5) .
C34 C33 C32 121.3(6) .
C35 C34 C33 119.3(7) .
C36 C35 C34 121.4(6) .
C37 C36 C35 118.8(6) .
C36 C37 C38 122.0(7) .
C33 C38 C37 119.9(6) .
C44 C39 C40 116.8(7) .
C44 C39 C32 123.6(6) .
C40 C39 C32 119.6(6) .
C39 C40 C41 122.0(8) .
C42 C41 C40 121.0(8) .
C41 C42 C43 117.9(8) .
C42 C43 C44 120.8(8) .
C39 C44 C43 121.5(8) .
N3 C45 C52 108.0(4) .
N3 C45 C46 114.5(5) .
C52 C45 C46 112.1(5) .
C51 C46 C47 117.1(6) .
C51 C46 C45 120.0(6) .
C47 C46 C45 122.9(6) .
C48 C47 C46 121.9(7) .
C49 C48 C47 120.0(8) .
C50 C49 C48 119.5(8) .
C49 C50 C51 120.7(7) .
C46 C51 C50 120.6(7) .
C57 C52 C53 118.8(6) .
C57 C52 C45 119.9(6) .
C53 C52 C45 121.3(6) .
C52 C53 C54 122.2(8) .
C55 C54 C53 118.1(8) .
C54 C55 C56 121.2(7) .
C55 C56 C57 119.8(8) .
C52 C57 C56 119.9(7) .
N4 C58 C65 114.5(5) .
N4 C58 C59 106.4(4) .
C65 C58 C59 112.6(5) .
C60 C59 C64 120.9(6) .
C60 C59 C58 121.1(6) .
C64 C59 C58 117.7(6) .
C59 C60 C61 118.8(8) .
C62 C61 C60 120.3(9) .
C63 C62 C61 121.2(8) .
C62 C63 C64 120.2(8) .
C59 C64 C63 118.6(8) .
C70 C65 C66 119.4(7) .
C70 C65 C58 122.7(6) .
C66 C65 C58 117.9(7) .
C65 C66 C67 121.6(9) .
C68 C67 C66 118.0(10) .
C67 C68 C69 121.8(9) .
C70 C69 C68 118.1(10) .
C65 C70 C69 121.1(8) .
N5 C71 C78 109.7(5) .
N5 C71 C72 114.7(5) .
C78 C71 C72 111.2(5) .
C77 C72 C73 116.6(7) .
C77 C72 C71 119.6(6) .
C73 C72 C71 123.7(6) .
C72 C73 C74 120.6(7) .
C75 C74 C73 120.9(8) .
C76 C75 C74 119.4(8) .
C75 C76 C77 119.5(8) .
C72 C77 C76 122.9(7) .
C83 C78 C79 119.8(6) .
C83 C78 C71 119.7(5) .
C79 C78 C71 120.5(6) .
C78 C79 C80 118.8(7) .
C81 C80 C79 121.4(7) .
C82 C81 C80 120.1(6) .
C81 C82 C83 119.2(7) .
C78 C83 C82 120.8(6) .
N6 C84 C85 108.6(5) .
N6 C84 C91 113.5(5) .
C85 C84 C91 111.6(5) .
C86 C85 C90 121.3(7) .
C86 C85 C84 117.9(7) .
C90 C85 C84 120.7(7) .
C85 C86 C87 116.3(10) .
C88 C87 C86 118.8(11) .
C89 C88 C87 124.7(12) .
C88 C89 C90 119.5(11) .
C85 C90 C89 119.3(10) .
C92 C91 C96 118.2(7) .
C92 C91 C84 122.3(6) .
C96 C91 C84 119.4(7) .
C91 C92 C93 119.4(8) .
C94 C93 C92 121.5(10) .
C93 C94 C95 118.9(9) .
C96 C95 C94 121.3(9) .
C95 C96 C91 120.6(9) .
C2S C1S C6S 121.2(9) .
C2S C1S C7S 119.1(10) .
C6S C1S C7S 119.6(10) .
C3S C2S C1S 116.9(9) .
C2S C3S C4S 124.7(9) .
C5S C4S C3S 115.1(10) .
C6S C5S C4S 123.4(11) .
C5S C6S C1S 118.7(9) .
C9S C8S C13S 125.3(12) .
C9S C8S C14S 121.5(12) .
C13S C8S C14S 113.1(12) .
C10S C9S C8S 117.7(12) .
C9S C10S C11S 122.9(14) .
C12S C11S C10S 113.1(13) .
C13S C12S C11S 128.6(15) .
C12S C13S C8S 111.5(12) .
C20S C15S C16S 117.0(9) .
C20S C15S C21S 126.0(10) .
C16S C15S C21S 116.8(10) .
C17S C16S C15S 115.8(10) .
C18S C17S C16S 122.2(12) .
C19S C18S C17S 122.2(13) .
C20S C19S C18S 118.2(13) .
C19S C20S C15S 124.7(10) .
C27S C22S C23S 118.6(8) .
C27S C22S C28S 120.1(7) .
C23S C22S C28S 121.3(8) .
C22S C23S C24S 120.5(8) .
C25S C24S C23S 119.1(8) .
C26S C25S C24S 120.4(9) .
C25S C26S C27S 120.5(8) .
C26S C27S C22S 120.9(8) .
C30S C29S C35S 130.2(17) .
C30S C29S C34S 127.7(15) .
C35S C29S C34S 102.0(15) .
C29S C30S C31S 117.9(14) .
C32S C31S C30S 122.3(16) .
C31S C32S C33S 114.6(16) .
C32S C33S C34S 132.0(15) .
C33S C34S C29S 105.2(13) .
C37S C36S C41S 127.3(12) .
C37S C36S C42S 111.8(12) .
C41S C36S C42S 119.9(12) .
C38S C37S C36S 113.7(14) .
C37S C38S C39S 125.3(15) .
C40S C39S C38S 117.7(13) .
C39S C40S C41S 122.3(13) .
C40S C41S C36S 113.6(12) .
C44S C43S C48S 119.4(13) .
C44S C43S C49S 115.6(14) .
C48S C43S C49S 124.7(14) .
C45S C44S C43S 118.4(13) .
C44S C45S C46S 127.8(12) .
C47S C46S C45S 109.3(11) .
C48S C47S C46S 123.2(12) .
C47S C48S C43S 121.9(12) .
C51S C50S C50S 94.0(13) 2
C52S C51S C50S 105.1(14) .

loop_
_geom_bond_atom_site_label_1
_geom_bond_atom_site_label_2
_geom_bond_distance
_geom_bond_site_symmetry_2
Sn1 N1 2.079(4) .
Sn1 N2 2.082(4) .
Sn2 N4 2.079(5) .
Sn2 N3 2.080(4) .
Sn3 N6 2.069(4) .
Sn3 N5 2.074(5) .
N1 C1 1.384(7) .
N1 C19 1.480(7) .
N2 C2 1.398(7) .
N2 C32 1.463(7) .
N3 C7 1.385(7) .
N3 C45 1.466(7) .
N4 C8 1.395(7) .
N4 C58 1.470(7) .
N5 C13 1.404(7) .
N5 C71 1.457(7) .
N6 C14 1.397(7) .
N6 C84 1.467(7) .
C1 C18 1.381(7) .
C1 C2 1.442(8) .
C2 C3 1.376(7) .
C3 C4 1.402(7) .
C4 C17 1.414(8) .
C4 C5 1.474(7) .
C5 C6 1.404(7) .
C5 C10 1.418(7) .
C6 C7 1.375(7) .
C7 C8 1.443(7) .
C8 C9 1.379(8) .
C9 C10 1.400(7) .
C10 C11 1.471(8) .
C11 C12 1.396(7) .
C11 C16 1.416(7) .
C12 C13 1.378(8) .
C13 C14 1.432(7) .
C14 C15 1.373(7) .
C15 C16 1.413(8) .
C16 C17 1.478(7) .
C17 C18 1.393(7) .
C19 C20 1.525(9) .
C19 C26 1.530(7) .
C20 C21 1.371(9) .
C20 C25 1.397(9) .
C21 C22 1.380(10) .
C22 C23 1.371(12) .
C23 C24 1.383(12) .
C24 C25 1.371(10) .
C26 C31 1.373(9) .
C26 C27 1.380(10) .
C27 C28 1.392(9) .
C28 C29 1.389(13) .
C29 C30 1.328(12) .
C30 C31 1.396(9) .
C32 C39 1.517(9) .
C32 C33 1.519(8) .
C33 C38 1.376(9) .
C33 C34 1.406(8) .
C34 C35 1.398(9) .
C35 C36 1.366(10) .
C36 C37 1.349(9) .
C37 C38 1.399(9) .
C39 C44 1.343(9) .
C39 C40 1.367(8) .
C40 C41 1.398(10) .
C41 C42 1.332(10) .
C42 C43 1.369(10) .
C43 C44 1.405(10) .
C45 C52 1.519(8) .
C45 C46 1.524(8) .
C46 C51 1.367(9) .
C46 C47 1.373(10) .
C47 C48 1.368(11) .
C48 C49 1.359(12) .
C49 C50 1.337(12) .
C50 C51 1.391(10) .
C52 C57 1.373(9) .
C52 C53 1.375(9) .
C53 C54 1.393(9) .
C54 C55 1.351(12) .
C55 C56 1.387(12) .
C56 C57 1.390(10) .
C58 C65 1.529(9) .
C58 C59 1.531(8) .
C59 C60 1.384(10) .
C59 C64 1.397(10) .
C60 C61 1.401(10) .
C61 C62 1.368(13) .
C62 C63 1.359(12) .
C63 C64 1.406(10) .
C65 C70 1.374(10) .
C65 C66 1.386(10) .
C66 C67 1.394(12) .
C67 C68 1.376(15) .
C68 C69 1.409(14) .
C69 C70 1.393(11) .
C71 C78 1.519(8) .
C71 C72 1.520(9) .
C72 C77 1.376(9) .
C72 C73 1.382(10) .
C73 C74 1.398(11) .
C74 C75 1.364(12) .
C75 C76 1.359(12) .
C76 C77 1.382(10) .
C78 C83 1.375(9) .
C78 C79 1.393(9) .
C79 C80 1.401(9) .
C80 C81 1.376(10) .
C81 C82 1.367(10) .
C82 C83 1.418(9) .
C84 C85 1.531(9) .
C84 C91 1.533(10) .
C85 C86 1.367(12) .
C85 C90 1.397(11) .
C86 C87 1.475(14) .
C87 C88 1.341(16) .
C88 C89 1.292(15) .
C89 C90 1.405(12) .
C91 C92 1.380(10) .
C91 C96 1.395(9) .
C92 C93 1.383(11) .
C93 C94 1.347(13) .
C94 C95 1.368(14) .
C95 C96 1.343(12) .
C1S C2S 1.376(11) .
C1S C6S 1.379(11) .
C1S C7S 1.467(10) .
C2S C3S 1.336(11) .
C3S C4S 1.399(11) .
C4S C5S 1.357(11) .
C5S C6S 1.346(11) .
C8S C9S 1.328(12) .
C8S C13S 1.412(12) .
C8S C14S 1.447(11) .
C9S C10S 1.324(13) .
C10S C11S 1.396(13) .
C11S C12S 1.382(13) .
C12S C13S 1.302(13) .
C15S C20S 1.390(11) .
C15S C16S 1.419(11) .
C15S C21S 1.468(12) .
C16S C17S 1.388(12) .
C17S C18S 1.335(13) .
C18S C19S 1.326(13) .
C19S C20S 1.302(12) .
C22S C27S 1.369(11) .
C22S C23S 1.376(10) .
C22S C28S 1.518(11) .
C23S C24S 1.395(11) .
C24S C25S 1.361(12) .
C25S C26S 1.359(12) .
C26S C27S 1.361(11) .
C29S C30S 1.327(17) .
C29S C35S 1.455(15) .
C29S C34S 1.482(17) .
C30S C31S 1.417(17) .
C31S C32S 1.353(18) .
C32S C33S 1.377(17) .
C33S C34S 1.425(17) .
C36S C37S 1.373(13) .
C36S C41S 1.391(13) .
C36S C42S 1.414(11) .
C37S C38S 1.277(13) .
C38S C39S 1.413(13) .
C39S C40S 1.340(13) .
C40S C41S 1.372(12) .
C43S C44S 1.331(11) .
C43S C48S 1.367(11) .
C43S C49S 1.468(12) .
C44S C45S 1.302(11) .
C45S C46S 1.457(11) .
C46S C47S 1.391(11) .
C47S C48S 1.343(10) .
C50S C51S 1.529(16) .
C50S C50S 1.568(18) 2
C51S C52S 1.454(17) .
